data_4062246
loop_
_publ_author_name
'Beachley, O. T.'
'MacRae, David J.'
'Churchill, Melvyn Rowen'
'Kovalevsky, Andrey Yu.'
'Robirds, Eric S.'

_publ_section_title
;
 Cyclopentadiene Elimination Reactions for the Preparation of
 Organoindium(III) Derivatives. Crystal and Molecular Structures of
 Me~2~In(acac), (Me~3~CCH~2~)~2~In(acac), (Me)(Me~3~CCH~2~)In(acac),
 and [Me~2~InNH(t-Bu)]~2~
;
_journal_issue 20
_journal_name_full Organometallics
_journal_page_first 3991
_journal_page_last 4000
_journal_paper_doi 10.1021/om0304154
_journal_volume 22
_journal_year 2003
_chemical_formula_sum 'C22 H42 In2 O4'
_chemical_formula_weight 600.20
_chemical_name_common In2Me2Np2(acac)2
_space_group_IT_number 14
_symmetry_cell_setting monoclinic
_symmetry_space_group_name_Hall '-P 2yn'
_symmetry_space_group_name_H-M 'P 1 21/n 1'
_cell_angle_alpha 90.00
_cell_angle_beta 102.43(3)
_cell_angle_gamma 90.00
_cell_formula_units_Z 2
_cell_length_a 11.112(2)
_cell_length_b 7.265(2)
_cell_length_c 16.555(3)
_cell_measurement_temperature 90(1)
_cell_volume 1305.1(5)
_diffrn_ambient_temperature 90(1)
_exptl_crystal_density_diffrn 1.527
_cod_depositor_comments
;
The following automatic conversions were performed:
'_symmetry_cell_setting' value 'Monoclinic' changed to 'monoclinic'
according to '/home/saulius/struct/CIF-dictionaries/cif_core.dic'
dictionary named 'cif_core.dic' version 2.4.1 from 2010-06-29.

Automatic conversion script
Id: cif_fix_enum 1527 2010-12-29 10:47:43Z saulius 
;
_cod_original_sg_symbol_H-M 'P 21/n'
_cod_database_code 4062246

loop_
_symmetry_equiv_pos_as_xyz
'x, y, z'
'-x+1/2, y+1/2, -z+1/2'
'-x, -y, -z'
'x-1/2, -y-1/2, z-1/2'

loop_
_atom_site_label
_atom_site_type_symbol
_atom_site_fract_x
_atom_site_fract_y
_atom_site_fract_z
_atom_site_U_iso_or_equiv
_atom_site_adp_type
_atom_site_occupancy
_atom_site_symmetry_multiplicity
_atom_site_calc_flag
_atom_site_refinement_flags
_atom_site_disorder_assembly
_atom_site_disorder_group
In1 In 0.433787(13) 0.53188(2) 0.097754(9) 0.01646(5) Uani 1 1 d . . .
O1 O 0.59267(14) 0.4077(2) 0.05796(9) 0.0196(3) Uani 1 1 d . . .
O2 O 0.53667(15) 0.4338(2) 0.22335(10) 0.0241(4) Uani 1 1 d . . .
C1 C 0.7662(2) 0.2207(4) 0.05266(16) 0.0307(6) Uani 1 1 d . . .
H1A H 0.7985 0.3189 0.0227 0.046 Uiso 1 1 calc R . .
H1B H 0.7232 0.1294 0.0132 0.046 Uiso 1 1 calc R . .
H1C H 0.8345 0.1613 0.0911 0.046 Uiso 1 1 calc R . .
C2 C 0.6775(2) 0.3017(3) 0.10037(14) 0.0203(4) Uani 1 1 d . . .
C3 C 0.6930(2) 0.2563(3) 0.18338(13) 0.0217(4) Uani 1 1 d . . .
H3A H 0.7581 0.1731 0.2047 0.026 Uiso 1 1 calc R . .
C4 C 0.6233(2) 0.3193(3) 0.23987(13) 0.0200(4) Uani 1 1 d . . .
C5 C 0.6566(2) 0.2483(3) 0.32765(14) 0.0274(5) Uani 1 1 d . . .
H5A H 0.5899 0.2768 0.3559 0.041 Uiso 1 1 calc R . .
H5B H 0.7328 0.3074 0.3570 0.041 Uiso 1 1 calc R . .
H5C H 0.6687 0.1148 0.3270 0.041 Uiso 1 1 calc R . .
C6 C 0.4777(2) 0.8147(3) 0.12612(16) 0.0268(5) Uani 1 1 d . . .
H6A H 0.5098 0.8705 0.0811 0.040 Uiso 1 1 calc R . .
H6B H 0.5402 0.8227 0.1777 0.040 Uiso 1 1 calc R . .
H6C H 0.4033 0.8804 0.1325 0.040 Uiso 1 1 calc R . .
C7 C 0.2995(2) 0.3143(3) 0.06870(13) 0.0215(4) Uani 1 1 d . . .
H7A H 0.2557 0.3316 0.0105 0.026 Uiso 1 1 calc R . .
H7B H 0.3455 0.1970 0.0712 0.026 Uiso 1 1 calc R . .
C8 C 0.2012(2) 0.2890(3) 0.12022(14) 0.0229(4) Uani 1 1 d . . .
C9 C 0.1169(3) 0.4574(4) 0.11136(18) 0.0326(6) Uani 1 1 d . . .
H9A H 0.0552 0.4403 0.1450 0.049 Uiso 1 1 calc R . .
H9B H 0.0753 0.4724 0.0532 0.049 Uiso 1 1 calc R . .
H9C H 0.1661 0.5673 0.1301 0.049 Uiso 1 1 calc R . .
C10 C 0.1230(3) 0.1184(4) 0.08992(18) 0.0371(6) Uani 1 1 d . . .
H10A H 0.1759 0.0092 0.0965 0.056 Uiso 1 1 calc R . .
H10B H 0.0834 0.1337 0.0314 0.056 Uiso 1 1 calc R . .
H10C H 0.0597 0.1034 0.1225 0.056 Uiso 1 1 calc R . .
C11 C 0.2620(2) 0.2606(4) 0.21178(15) 0.0260(5) Uani 1 1 d . . .
H11A H 0.3179 0.1549 0.2173 0.039 Uiso 1 1 calc R . .
H11B H 0.1982 0.2376 0.2432 0.039 Uiso 1 1 calc R . .
H11C H 0.3085 0.3712 0.2332 0.039 Uiso 1 1 calc R . .

loop_
_atom_site_aniso_label
_atom_site_aniso_U_11
_atom_site_aniso_U_22
_atom_site_aniso_U_33
_atom_site_aniso_U_23
_atom_site_aniso_U_13
_atom_site_aniso_U_12
In1 0.01687(8) 0.01539(8) 0.01663(7) 0.00021(6) 0.00251(5) 0.00198(6)
O1 0.0181(7) 0.0210(8) 0.0191(7) 0.0040(6) 0.0028(6) 0.0062(6)
O2 0.0240(8) 0.0288(10) 0.0172(7) 0.0008(6) -0.0007(6) 0.0040(7)
C1 0.0288(13) 0.0344(14) 0.0288(12) 0.0047(10) 0.0059(10) 0.0166(11)
C2 0.0193(10) 0.0172(10) 0.0227(10) 0.0012(8) 0.0007(8) 0.0038(8)
C3 0.0231(11) 0.0192(11) 0.0201(10) 0.0018(8) -0.0017(8) 0.0049(8)
C4 0.0223(10) 0.0172(10) 0.0176(9) 0.0001(8) -0.0020(8) -0.0036(8)
C5 0.0332(13) 0.0267(13) 0.0202(10) 0.0068(9) 0.0013(9) 0.0021(10)
C6 0.0303(12) 0.0186(11) 0.0307(12) -0.0027(9) 0.0046(10) -0.0011(9)
C7 0.0231(11) 0.0227(11) 0.0185(10) -0.0029(8) 0.0042(8) -0.0009(8)
C8 0.0217(11) 0.0239(11) 0.0230(11) -0.0032(9) 0.0048(9) 0.0013(9)
C9 0.0259(12) 0.0370(15) 0.0353(14) -0.0007(11) 0.0075(10) 0.0072(11)
C10 0.0322(14) 0.0435(17) 0.0385(15) -0.0125(13) 0.0142(12) -0.0141(12)
C11 0.0278(12) 0.0258(12) 0.0266(11) 0.0026(9) 0.0105(9) 0.0014(9)

loop_
_geom_bond_atom_site_label_1
_geom_bond_atom_site_label_2
_geom_bond_distance
_geom_bond_site_symmetry_2
_geom_bond_publ_flag
In1 C6 2.141(2) . ?
In1 C7 2.155(2) . ?
In1 O1 2.2059(16) . ?
In1 O2 2.2617(17) . ?
In1 O1 2.5687(16) 3_665 ?
O1 C2 1.300(3) . ?
O1 In1 2.5687(16) 3_665 ?
O2 C4 1.257(3) . ?
C1 C2 1.509(3) . ?
C2 C3 1.387(3) . ?
C3 C4 1.413(3) . ?
C4 C5 1.511(3) . ?
C7 C8 1.535(3) . ?
C8 C9 1.528(3) . ?
C8 C11 1.535(3) . ?
C8 C10 1.535(4) . ?
